data_4306536
loop_
_publ_author_name
'Shin Hei Choi'
'Kibong Kim'
'June Jeon'
'Bhupal Meka'
'Daniela Bucella'
'Keliang Pang'
'Snehadrinarayan Khatua'
'Junseong Lee'
'David G. Churchill'

_publ_section_title
;
Optical Effects of S-Oxidation and Mn+ Binding in meso-Thienyl Dipyrrin
Systems and of Stepwise Bromination of
4,4-Difluoro-8-(2,5-dibromo-3-thienyl)-4-bora-3a,4a-diaza-s-indacene
;
_journal_name_full 'Inorganic Chemistry'
_journal_page_first 11071
_journal_page_last 11083
_journal_paper_doi 10.1021/ic801354y
_journal_volume 47
_journal_year 2008
_chemical_formula_sum 'C31 H23 B N2 S'
_chemical_formula_weight 466.38
_chemical_name_systematic
; 
 ? 
;
_space_group_IT_number 2
_symmetry_cell_setting triclinic
_symmetry_space_group_name_Hall '-P 1'
_symmetry_space_group_name_H-M 'P -1'
_atom_sites_solution_hydrogens geom
_atom_sites_solution_primary direct
_atom_sites_solution_secondary difmap
_audit_creation_method SHELXL-97
_cell_angle_alpha 69.787(2)
_cell_angle_beta 77.364(2)
_cell_angle_gamma 66.530(2)
_cell_formula_units_Z 2
_cell_length_a 10.2174(14)
_cell_length_b 10.5972(14)
_cell_length_c 12.9493(16)
_cell_measurement_temperature 243(2)
_cell_volume 1201.5(3)
_computing_structure_refinement 'SHELXL-97 (Sheldrick, 1997)'
_computing_structure_solution 'SHELXS-97 (Sheldrick, 1990)'
_diffrn_ambient_temperature 243(2)
_diffrn_measured_fraction_theta_full 0.905
_diffrn_measured_fraction_theta_max 0.905
_diffrn_radiation_monochromator graphite
_diffrn_radiation_source 'fine-focus sealed tube'
_diffrn_radiation_type MoK\a
_diffrn_radiation_wavelength 0.71073
_diffrn_reflns_av_R_equivalents 0.0192
_diffrn_reflns_av_sigmaI/netI 0.0485
_diffrn_reflns_limit_h_max 13
_diffrn_reflns_limit_h_min -13
_diffrn_reflns_limit_k_max 13
_diffrn_reflns_limit_k_min -12
_diffrn_reflns_limit_l_max 17
_diffrn_reflns_limit_l_min -6
_diffrn_reflns_number 8615
_diffrn_reflns_theta_full 28.32
_diffrn_reflns_theta_max 28.32
_diffrn_reflns_theta_min 1.68
_exptl_absorpt_coefficient_mu 0.158
_exptl_absorpt_correction_T_max 0.9616
_exptl_absorpt_correction_T_min 0.9468
_exptl_crystal_density_diffrn 1.289
_exptl_crystal_density_method 'not measured'
_exptl_crystal_F_000 488
_exptl_crystal_size_max 0.35
_exptl_crystal_size_mid 0.30
_exptl_crystal_size_min 0.25
_refine_diff_density_max 0.198
_refine_diff_density_min -0.196
_refine_diff_density_rms 0.035
_refine_ls_extinction_coef 0.009(2)
_refine_ls_extinction_expression Fc^*^=kFc[1+0.001xFc^2^\l^3^/sin(2\q)]^-1/4^
_refine_ls_extinction_method SHELXL
_refine_ls_goodness_of_fit_ref 1.013
_refine_ls_hydrogen_treatment mixed
_refine_ls_matrix_type full
_refine_ls_number_parameters 354
_refine_ls_number_reflns 5426
_refine_ls_number_restraints 72
_refine_ls_restrained_S_all 1.130
_refine_ls_R_factor_all 0.0979
_refine_ls_R_factor_gt 0.0513
_refine_ls_shift/su_max 0.033
_refine_ls_shift/su_mean 0.002
_refine_ls_structure_factor_coef Fsqd
_refine_ls_weighting_details 'calc w=1/[\s^2^(Fo^2^)+(0.0681P)^2^+0.0408P] where P=(Fo^2^+2Fc^2^)/3'
_refine_ls_weighting_scheme calc
_refine_ls_wR_factor_gt 0.1168
_refine_ls_wR_factor_ref 0.1324
_reflns_number_gt 3286
_reflns_number_total 5426
_reflns_threshold_expression >2sigma(I)
_cod_data_source_file ic801354y_si_007.cif
_cod_data_source_block fbphs10
_cod_database_code 4306536

loop_
_symmetry_equiv_pos_as_xyz
'x, y, z'
'-x, -y, -z'

loop_
_atom_site_label
_atom_site_type_symbol
_atom_site_fract_x
_atom_site_fract_y
_atom_site_fract_z
_atom_site_U_iso_or_equiv
_atom_site_adp_type
_atom_site_occupancy
_atom_site_symmetry_multiplicity
_atom_site_calc_flag
_atom_site_refinement_flags
_atom_site_disorder_assembly
_atom_site_disorder_group
B B 0.7246(2) 0.3622(2) -0.23435(17) 0.0392(5) Uani 1 1 d . . .
N1 N 0.62199(16) 0.30142(16) -0.26401(12) 0.0390(4) Uani 1 1 d . . .
N2 N 0.68651(16) 0.34286(16) -0.10553(12) 0.0417(4) Uani 1 1 d . . .
C1 C 0.6251(2) 0.2719(2) -0.35880(14) 0.0411(5) Uani 1 1 d . . .
C2 C 0.5138(2) 0.2212(2) -0.34843(16) 0.0492(5) Uani 1 1 d . . .
H2A H 0.4931 0.1928 -0.4024 0.059 Uiso 1 1 calc R . .
C3 C 0.4410(2) 0.2202(2) -0.24665(16) 0.0478(5) Uani 1 1 d . . .
H3A H 0.3611 0.1916 -0.2178 0.057 Uiso 1 1 calc R . .
C4 C 0.5078(2) 0.2699(2) -0.19301(15) 0.0411(4) Uani 1 1 d . . .
C5 C 0.4823(2) 0.2736(2) -0.08336(15) 0.0417(5) Uani 1 1 d . A .
C6 C 0.5731(2) 0.3066(2) -0.03933(15) 0.0414(5) Uani 1 1 d . . .
C7 C 0.5721(2) 0.3148(2) 0.06745(15) 0.0464(5) Uani 1 1 d . . .
H7A H 0.5060 0.2968 0.1286 0.056 Uiso 1 1 calc R . .
C8 C 0.6850(2) 0.3538(2) 0.06528(16) 0.0522(5) Uani 1 1 d . . .
H8A H 0.7123 0.3663 0.1248 0.063 Uiso 1 1 calc R . .
C9 C 0.7523(2) 0.3716(2) -0.04245(16) 0.0518(5) Uani 1 1 d . . .
H9A H 0.8327 0.4000 -0.0671 0.062 Uiso 1 1 calc R . .
S S 0.23494(19) 0.0931(2) 0.14790(15) 0.0750(7) Uani 0.488(4) 1 d P A 1
C11 C 0.3619(2) 0.2349(2) -0.01299(17) 0.0491(5) Uani 1 1 d . . .
C12 C 0.219(2) 0.277(2) -0.0282(15) 0.091(6) Uani 0.488(4) 1 d PU A 1
H12A H 0.1834 0.3541 -0.0902 0.109 Uiso 0.488(4) 1 calc PR A 1
C13 C 0.1217(17) 0.2101(13) 0.0445(12) 0.065(4) Uani 0.488(4) 1 d PU A 1
H13A H 0.0264 0.2248 0.0383 0.079 Uiso 0.488(4) 1 calc PR A 1
C14 C 0.373(2) 0.134(2) 0.0854(14) 0.100(5) Uani 0.488(4) 1 d PU A 1
H14A H 0.4600 0.0884 0.1174 0.120 Uiso 0.488(4) 1 calc PR A 1
S' S 0.1098(5) 0.2357(6) 0.0545(4) 0.0901(13) Uani 0.512(4) 1 d P A 2
C12' C 0.3768(11) 0.1247(11) 0.0890(8) 0.038(2) Uani 0.512(4) 1 d PU A 2
H12B H 0.4572 0.0605 0.1273 0.046 Uiso 0.512(4) 1 calc PR A 2
C13' C 0.226(3) 0.145(3) 0.1141(15) 0.341(5) Uani 0.512(4) 1 d PU A 2
H13B H 0.2024 0.0859 0.1830 0.409 Uiso 0.512(4) 1 calc PR A 2
C14' C 0.2199(12) 0.309(2) -0.0449(12) 0.055(3) Uani 0.512(4) 1 d PU A 2
H14B H 0.1919 0.3849 -0.1094 0.066 Uiso 0.512(4) 1 calc PR A 2
C21 C 0.6786(2) 0.5336(2) -0.29309(14) 0.0403(4) Uani 1 1 d . . .
C22 C 0.5416(2) 0.6184(2) -0.32628(15) 0.0444(5) Uani 1 1 d . . .
H22A H 0.4768 0.5734 -0.3215 0.053 Uiso 1 1 calc R . .
C23 C 0.4979(2) 0.7667(2) -0.36607(16) 0.0537(5) Uani 1 1 d . . .
H23A H 0.4043 0.8205 -0.3867 0.064 Uiso 1 1 calc R . .
C24 C 0.5902(3) 0.8352(2) -0.37553(17) 0.0602(6) Uani 1 1 d . . .
H24A H 0.5609 0.9358 -0.4034 0.072 Uiso 1 1 calc R . .
C25 C 0.7257(3) 0.7559(3) -0.34405(19) 0.0637(6) Uani 1 1 d . . .
H25A H 0.7898 0.8023 -0.3501 0.076 Uiso 1 1 calc R . .
C26 C 0.7687(2) 0.6081(2) -0.30336(17) 0.0531(5) Uani 1 1 d . . .
H26A H 0.8621 0.5559 -0.2818 0.064 Uiso 1 1 calc R . .
C31 C 0.8913(2) 0.2645(2) -0.25419(16) 0.0456(5) Uani 1 1 d . . .
C32 C 0.9830(2) 0.3016(3) -0.34599(18) 0.0608(6) Uani 1 1 d . . .
H32A H 0.9484 0.3895 -0.4004 0.073 Uiso 1 1 calc R . .
C33 C 1.1246(3) 0.2122(4) -0.3597(3) 0.0798(8) Uani 1 1 d . . .
H33A H 1.1839 0.2401 -0.4230 0.096 Uiso 1 1 calc R . .
C34 C 1.1782(3) 0.0837(4) -0.2812(3) 0.0890(10) Uani 1 1 d . . .
H34A H 1.2739 0.0233 -0.2904 0.107 Uiso 1 1 calc R . .
C35 C 1.0905(3) 0.0441(3) -0.1890(3) 0.0842(9) Uani 1 1 d . . .
H35A H 1.1265 -0.0436 -0.1346 0.101 Uiso 1 1 calc R . .
C36 C 0.9499(2) 0.1328(2) -0.1761(2) 0.0622(6) Uani 1 1 d . . .
H36A H 0.8916 0.1036 -0.1126 0.075 Uiso 1 1 calc R . .
C41 C 0.7248(2) 0.2892(2) -0.45896(15) 0.0440(5) Uani 1 1 d . . .
C42 C 0.7325(2) 0.4215(2) -0.52359(16) 0.0528(5) Uani 1 1 d . . .
H42A H 0.6802 0.5033 -0.4992 0.063 Uiso 1 1 calc R . .
C43 C 0.8162(2) 0.4344(3) -0.62346(17) 0.0607(6) Uani 1 1 d . . .
H43A H 0.8205 0.5249 -0.6663 0.073 Uiso 1 1 calc R . .
C44 C 0.8933(2) 0.3159(3) -0.66053(19) 0.0642(7) Uani 1 1 d . . .
H44A H 0.9500 0.3253 -0.7286 0.077 Uiso 1 1 calc R . .
C45 C 0.8871(2) 0.1841(3) -0.5978(2) 0.0692(7) Uani 1 1 d . . .
H45A H 0.9397 0.1029 -0.6229 0.083 Uiso 1 1 calc R . .
C46 C 0.8035(2) 0.1702(3) -0.49741(18) 0.0574(6) Uani 1 1 d . . .
H46A H 0.7999 0.0794 -0.4549 0.069 Uiso 1 1 calc R . .

loop_
_atom_site_aniso_label
_atom_site_aniso_U_11
_atom_site_aniso_U_22
_atom_site_aniso_U_33
_atom_site_aniso_U_23
_atom_site_aniso_U_13
_atom_site_aniso_U_12
B 0.0374(12) 0.0439(13) 0.0381(11) -0.0146(10) -0.0031(9) -0.0141(10)
N1 0.0397(9) 0.0393(9) 0.0380(8) -0.0127(7) -0.0032(7) -0.0130(7)
N2 0.0422(9) 0.0419(10) 0.0406(8) -0.0118(7) -0.0078(7) -0.0126(7)
C1 0.0462(11) 0.0372(11) 0.0380(10) -0.0107(8) -0.0070(9) -0.0112(9)
C2 0.0579(13) 0.0523(13) 0.0459(11) -0.0169(10) -0.0105(10) -0.0229(11)
C3 0.0481(12) 0.0498(13) 0.0494(11) -0.0109(10) -0.0084(9) -0.0222(10)
C4 0.0398(11) 0.0411(11) 0.0420(10) -0.0110(9) -0.0054(9) -0.0141(9)
C5 0.0399(11) 0.0365(11) 0.0423(10) -0.0094(9) -0.0046(9) -0.0083(9)
C6 0.0417(11) 0.0388(11) 0.0383(10) -0.0107(8) -0.0035(9) -0.0092(9)
C7 0.0530(13) 0.0438(12) 0.0372(10) -0.0134(9) -0.0048(9) -0.0101(10)
C8 0.0628(14) 0.0512(13) 0.0428(11) -0.0163(10) -0.0160(10) -0.0124(11)
C9 0.0529(13) 0.0568(14) 0.0509(12) -0.0155(10) -0.0154(10) -0.0189(11)
S 0.0783(13) 0.0941(14) 0.0617(10) -0.0189(9) 0.0025(8) -0.0474(11)
C11 0.0502(13) 0.0538(14) 0.0436(12) -0.0149(11) -0.0007(10) -0.0199(11)
C12 0.092(9) 0.080(8) 0.072(9) 0.013(6) -0.034(6) -0.019(5)
C13 0.071(7) 0.043(4) 0.073(8) 0.019(4) -0.029(6) -0.030(4)
C14 0.127(11) 0.109(11) 0.085(10) -0.009(8) -0.029(8) -0.068(9)
S' 0.0597(15) 0.162(4) 0.0629(15) -0.0373(19) 0.0147(11) -0.0594(19)
C12' 0.042(4) 0.032(4) 0.030(4) -0.003(3) 0.008(3) -0.014(3)
C13' 0.612(14) 0.506(12) 0.133(11) -0.062(11) 0.086(13) -0.514
C14' 0.027(4) 0.085(8) 0.037(3) 0.000(5) 0.007(3) -0.026(4)
C21 0.0421(11) 0.0465(12) 0.0340(9) -0.0161(9) -0.0020(8) -0.0144(9)
C22 0.0454(11) 0.0483(13) 0.0418(10) -0.0192(9) -0.0071(9) -0.0122(10)
C23 0.0597(14) 0.0486(14) 0.0447(11) -0.0177(10) -0.0140(10) -0.0028(11)
C24 0.0823(17) 0.0390(13) 0.0542(13) -0.0098(10) -0.0155(12) -0.0146(12)
C25 0.0732(16) 0.0521(15) 0.0716(15) -0.0108(12) -0.0123(13) -0.0311(13)
C26 0.0502(13) 0.0488(14) 0.0618(13) -0.0102(11) -0.0127(10) -0.0201(10)
C31 0.0402(11) 0.0479(13) 0.0546(12) -0.0237(10) -0.0070(9) -0.0125(10)
C32 0.0453(13) 0.0805(18) 0.0593(13) -0.0311(13) 0.0017(11) -0.0192(12)
C33 0.0481(16) 0.115(3) 0.095(2) -0.067(2) 0.0152(14) -0.0269(17)
C34 0.0410(15) 0.088(2) 0.155(3) -0.084(2) -0.0124(19) 0.0034(16)
C35 0.0575(17) 0.0528(17) 0.136(3) -0.0357(17) -0.0299(18) 0.0044(13)
C36 0.0528(14) 0.0469(14) 0.0834(16) -0.0198(12) -0.0123(12) -0.0103(11)
C41 0.0455(11) 0.0481(13) 0.0415(10) -0.0164(9) -0.0081(9) -0.0147(10)
C42 0.0613(14) 0.0512(14) 0.0435(11) -0.0172(10) -0.0018(10) -0.0161(11)
C43 0.0665(15) 0.0679(16) 0.0464(12) -0.0136(11) -0.0012(11) -0.0269(13)
C44 0.0518(14) 0.094(2) 0.0517(13) -0.0306(14) 0.0090(11) -0.0294(14)
C45 0.0548(15) 0.0809(19) 0.0789(17) -0.0483(15) 0.0072(13) -0.0164(13)
C46 0.0545(13) 0.0570(15) 0.0628(14) -0.0247(12) -0.0018(11) -0.0173(11)

loop_
_atom_type_symbol
_atom_type_description
_atom_type_scat_dispersion_real
_atom_type_scat_dispersion_imag
_atom_type_scat_source
C C 0.0033 0.0016 'International Tables Vol C Tables 4.2.6.8 and 6.1.1.4'
H H 0.0000 0.0000 'International Tables Vol C Tables 4.2.6.8 and 6.1.1.4'
B B 0.0013 0.0007 'International Tables Vol C Tables 4.2.6.8 and 6.1.1.4'
N N 0.0061 0.0033 'International Tables Vol C Tables 4.2.6.8 and 6.1.1.4'
S S 0.1246 0.1234 'International Tables Vol C Tables 4.2.6.8 and 6.1.1.4'

loop_
_geom_angle_atom_site_label_1
_geom_angle_atom_site_label_2
_geom_angle_atom_site_label_3
_geom_angle
_geom_angle_site_symmetry_1
_geom_angle_site_symmetry_3
_geom_angle_publ_flag
N2 B N1 103.92(14) . . ?
N2 B C21 105.99(14) . . ?
N1 B C21 109.93(14) . . ?
N2 B C31 107.94(15) . . ?
N1 B C31 110.71(15) . . ?
C21 B C31 117.36(17) . . ?
C1 N1 C4 107.08(14) . . ?
C1 N1 B 128.72(15) . . ?
C4 N1 B 124.20(14) . . ?
C9 N2 C6 106.89(15) . . ?
C9 N2 B 125.43(16) . . ?
C6 N2 B 127.43(14) . . ?
N1 C1 C2 109.05(16) . . ?
N1 C1 C41 127.71(16) . . ?
C2 C1 C41 123.24(16) . . ?
C3 C2 C1 108.20(16) . . ?
C2 C3 C4 107.15(17) . . ?
N1 C4 C5 122.41(16) . . ?
N1 C4 C3 108.52(15) . . ?
C5 C4 C3 128.65(18) . . ?
C6 C5 C4 120.78(17) . . ?
C6 C5 C11 120.11(16) . . ?
C4 C5 C11 119.04(17) . . ?
N2 C6 C5 120.11(16) . . ?
N2 C6 C7 108.34(16) . . ?
C5 C6 C7 131.53(18) . . ?
C8 C7 C6 107.17(18) . . ?
C7 C8 C9 106.86(16) . . ?
N2 C9 C8 110.72(18) . . ?
C14 S C13 95.4(8) . . ?
C14 C11 C12 102.1(11) . . ?
C14 C11 C12' 2.1(10) . . ?
C12 C11 C12' 103.0(9) . . ?
C14 C11 C14' 114.4(10) . . ?
C12 C11 C14' 13.7(14) . . ?
C12' C11 C14' 115.5(7) . . ?
C14 C11 C5 125.0(8) . . ?
C12 C11 C5 132.8(7) . . ?
C12' C11 C5 123.9(5) . . ?
C14' C11 C5 120.6(6) . . ?
C11 C12 C13 124.3(15) . . ?
C12 C13 S 98.4(12) . . ?
C11 C14 S 119.5(13) . . ?
C13' S' C14' 89.6(8) . . ?
C11 C12' C13' 95.7(12) . . ?
S' C13' C12' 131.3(13) . . ?
C11 C14' S' 107.8(10) . . ?
C26 C21 C22 115.50(18) . . ?
C26 C21 B 121.84(17) . . ?
C22 C21 B 122.34(17) . . ?
C23 C22 C21 122.21(19) . . ?
C24 C23 C22 120.3(2) . . ?
C23 C24 C25 119.3(2) . . ?
C24 C25 C26 120.3(2) . . ?
C25 C26 C21 122.3(2) . . ?
C32 C31 C36 116.1(2) . . ?
C32 C31 B 124.35(19) . . ?
C36 C31 B 119.56(19) . . ?
C31 C32 C33 121.9(3) . . ?
C34 C33 C32 120.3(3) . . ?
C33 C34 C35 119.4(2) . . ?
C34 C35 C36 120.1(3) . . ?
C35 C36 C31 122.3(3) . . ?
C42 C41 C46 118.19(19) . . ?
C42 C41 C1 122.93(18) . . ?
C46 C41 C1 118.48(18) . . ?
C43 C42 C41 120.8(2) . . ?
C44 C43 C42 120.4(2) . . ?
C45 C44 C43 119.7(2) . . ?
C44 C45 C46 120.2(2) . . ?
C45 C46 C41 120.7(2) . . ?

loop_
_geom_bond_atom_site_label_1
_geom_bond_atom_site_label_2
_geom_bond_distance
_geom_bond_site_symmetry_2
_geom_bond_publ_flag
B N2 1.587(2) . ?
B N1 1.596(2) . ?
B C21 1.619(3) . ?
B C31 1.621(3) . ?
N1 C1 1.359(2) . ?
N1 C4 1.396(2) . ?
N2 C9 1.337(2) . ?
N2 C6 1.385(2) . ?
C1 C2 1.403(3) . ?
C1 C41 1.470(3) . ?
C2 C3 1.363(3) . ?
C3 C4 1.404(2) . ?
C4 C5 1.398(2) . ?
C5 C6 1.391(2) . ?
C5 C11 1.471(3) . ?
C6 C7 1.413(2) . ?
C7 C8 1.363(3) . ?
C8 C9 1.399(3) . ?
S C14 1.60(2) . ?
S C13 1.748(14) . ?
C11 C14 1.342(18) . ?
C11 C12 1.383(19) . ?
C11 C12' 1.419(11) . ?
C11 C14' 1.422(14) . ?
C12 C13 1.44(2) . ?
S' C13' 1.38(4) . ?
S' C14' 1.703(13) . ?
C12' C13' 1.45(3) . ?
C21 C26 1.393(3) . ?
C21 C22 1.395(3) . ?
C22 C23 1.384(3) . ?
C23 C24 1.365(3) . ?
C24 C25 1.368(3) . ?
C25 C26 1.381(3) . ?
C31 C32 1.389(3) . ?
C31 C36 1.398(3) . ?
C32 C33 1.391(3) . ?
C33 C34 1.371(4) . ?
C34 C35 1.374(4) . ?
C35 C36 1.379(3) . ?
C41 C42 1.386(3) . ?
C41 C46 1.391(3) . ?
C42 C43 1.382(3) . ?
C43 C44 1.375(3) . ?
C44 C45 1.371(3) . ?
C45 C46 1.387(3) . ?
